data_4111321
loop_
_publ_author_name
'Satoshi Ueno'
'Eiichiro Mizushima'
'Naoto Chatani'
'Fumitoshi Kakiuchi'

_publ_section_title
;
 Direct Observation of the Oxidative Addition of the Aryl Carbon-Oxygen
 Bond to a Ruthenium Complex and Consideration of the Relative Reactivity
 between Aryl Carbon-Oxygen and Aryl Carbon-Hydrogen Bonds
;
_journal_name_full 'Journal of the American Chemical Society'
_journal_page_first 16516
_journal_page_last 16517
_journal_paper_doi 10.1021/ja067612p
_journal_volume 128
_journal_year 2006
_chemical_formula_moiety 'C55 H50 O3 P2 Ru '
_chemical_formula_sum 'C55 H50 O3 P2 Ru'
_chemical_formula_weight 922.02
_space_group_IT_number 14
_symmetry_cell_setting monoclinic
_symmetry_Int_Tables_number 14
_symmetry_space_group_name_Hall '-P 2yn'
_symmetry_space_group_name_H-M 'P 1 21/n 1'
_cell_angle_alpha 90
_cell_angle_beta 90.5665(9)
_cell_angle_gamma 90
_cell_formula_units_Z 4
_cell_length_a 16.4202(4)
_cell_length_b 16.6353(3)
_cell_length_c 19.0681(4)
_cell_measurement_reflns_used 57214
_cell_measurement_temperature 273.2
_cell_measurement_theta_max 27.5
_cell_measurement_theta_min 1.6
_cell_volume 5208.29(19)
_computing_cell_refinement PROCESS-AUTO
_computing_data_collection PROCESS-AUTO
_computing_data_reduction 'teXsan Ver. 1.11'
_computing_publication_material 'teXsan Ver. 1.11'
_computing_structure_refinement 'teXsan Ver. 1.10'
_computing_structure_solution SIR92
_diffrn_detector_area_resol_mean 10.00
_diffrn_measured_fraction_theta_full 0.9996
_diffrn_measured_fraction_theta_max 0.9996
_diffrn_measurement_device_type 'Rigaku RAXIS-RAPID Imaging Plate'
_diffrn_measurement_method \w
_diffrn_radiation_type 'Mo K\a'
_diffrn_radiation_wavelength 0.7107
_diffrn_reflns_av_R_equivalents 0.044
_diffrn_reflns_limit_h_max 21
_diffrn_reflns_limit_h_min -21
_diffrn_reflns_limit_k_max 21
_diffrn_reflns_limit_k_min -21
_diffrn_reflns_limit_l_max 24
_diffrn_reflns_limit_l_min -24
_diffrn_reflns_number 48733
_diffrn_reflns_theta_full 27.48
_diffrn_reflns_theta_max 27.48
_exptl_absorpt_coefficient_mu 0.401
_exptl_absorpt_correction_T_max 0.852
_exptl_absorpt_correction_T_min 0.661
_exptl_absorpt_correction_type multi-scan
_exptl_absorpt_process_details '(Higashi, 1995)'
_exptl_crystal_colour red
_exptl_crystal_density_diffrn 1.176
_exptl_crystal_description prism
_exptl_crystal_size_max 0.700
_exptl_crystal_size_mid 0.400
_exptl_crystal_size_min 0.400
_refine_diff_density_max 2.12
_refine_diff_density_min -0.81
_refine_ls_extinction_method none
_refine_ls_goodness_of_fit_ref 1.724
_refine_ls_hydrogen_treatment noref
_refine_ls_number_parameters 550
_refine_ls_number_reflns 8905
_refine_ls_R_factor_gt 0.0692
_refine_ls_shift/su_max 0.0006
_refine_ls_structure_factor_coef F
_refine_ls_weighting_scheme unit
_refine_ls_wR_factor_ref 0.1115
_reflns_number_gt 8905
_reflns_number_total 11953
_reflns_threshold_expression F^2^>2.0\s(F^2^)
_cod_data_source_file ja067612psi20061030_094934.cif
_cod_data_source_block 040615su-9-526
_cod_original_cell_volume 5208.3(2)
_cod_original_formula_sum 'C55 H50 O3 P2 Ru '
_cod_database_code 4111321

loop_
_symmetry_equiv_pos_as_xyz
x,y,z
1/2-x,1/2+y,1/2-z
-x,-y,-z
1/2+x,1/2-y,1/2+z

loop_
_atom_site_label
_atom_site_type_symbol
_atom_site_fract_x
_atom_site_fract_y
_atom_site_fract_z
_atom_site_U_iso_or_equiv
_atom_site_adp_type
_atom_site_occupancy
_atom_site_calc_flag
Ru(1) Ru 0.97889(4) 0.00618(4) 0.26971(3) 0.0278(1) Uani 1.00 d
P(1) P 0.8389(1) -0.0015(1) 0.2405(1) 0.0302(5) Uani 1.00 d
P(2) P 1.1249(1) 0.0103(1) 0.2828(1) 0.0315(5) Uani 1.00 d
O(1) O 0.9985(3) -0.1134(3) 0.2345(3) 0.031(1) Uani 1.00 d
O(2) O 0.9445(5) 0.1538(4) 0.3509(4) 0.058(2) Uani 1.00 d
O(3) O 0.9897(4) 0.0330(3) 0.1608(3) 0.039(2) Uani 1.00 d
C(1) C 0.9606(5) -0.0587(5) 0.3585(4) 0.031(2) Uani 1.00 d
C(2) C 0.9392(6) -0.0322(5) 0.4267(5) 0.041(2) Uani 1.00 d
C(3) C 0.9262(7) -0.0861(6) 0.4806(5) 0.049(3) Uani 1.00 d
C(4) C 0.9324(7) -0.1688(6) 0.4700(5) 0.053(3) Uani 1.00 d
C(5) C 0.9518(7) -0.1972(6) 0.4052(5) 0.047(3) Uani 1.00 d
C(6) C 0.9668(5) -0.1439(5) 0.3491(4) 0.034(2) Uani 1.00 d
C(7) C 0.9895(5) -0.1681(5) 0.2784(4) 0.030(2) Uani 1.00 d
C(8) C 1.0013(6) -0.2542(5) 0.2529(5) 0.037(2) Uani 1.00 d
C(9) C 0.9196(7) -0.2974(6) 0.2554(6) 0.056(3) Uani 1.00 d
C(10) C 1.0636(7) -0.2980(6) 0.2979(6) 0.060(3) Uani 1.00 d
C(11) C 1.0294(7) -0.2544(6) 0.1778(6) 0.057(3) Uani 1.00 d
C(12) C 0.9598(6) 0.0993(5) 0.3166(5) 0.038(2) Uani 1.00 d
C(13) C 0.9989(5) 0.1010(5) 0.1264(4) 0.035(2) Uani 1.00 d
C(14) C 0.9764(6) 0.1044(6) 0.0553(5) 0.046(3) Uani 1.00 d
C(15) C 0.9800(7) 0.1765(7) 0.0189(5) 0.057(3) Uani 1.00 d
C(16) C 1.0072(6) 0.2462(6) 0.0483(5) 0.048(3) Uani 1.00 d
C(17) C 1.0086(9) 0.3251(7) 0.0089(6) 0.074(4) Uani 1.00 d
C(18) C 1.0315(6) 0.2420(6) 0.1174(6) 0.050(3) Uani 1.00 d
C(19) C 1.0285(6) 0.1710(6) 0.1560(5) 0.045(3) Uani 1.00 d
C(20) C 0.8007(5) 0.0788(5) 0.1825(5) 0.036(2) Uani 1.00 d
C(21) C 0.7397(6) 0.0646(6) 0.1335(5) 0.051(3) Uani 1.00 d
C(22) C 0.7134(7) 0.1259(8) 0.0897(6) 0.061(3) Uani 1.00 d
C(23) C 0.7465(7) 0.2008(7) 0.0937(6) 0.058(3) Uani 1.00 d
C(24) C 0.8059(7) 0.2164(6) 0.1423(6) 0.054(3) Uani 1.00 d
C(25) C 0.8333(6) 0.1552(6) 0.1873(5) 0.044(3) Uani 1.00 d
C(26) C 0.7690(5) 0.0000(5) 0.3151(4) 0.034(2) Uani 1.00 d
C(27) C 0.7263(6) 0.0686(6) 0.3313(5) 0.050(3) Uani 1.00 d
C(28) C 0.6793(8) 0.0715(7) 0.3917(7) 0.068(4) Uani 1.00 d
C(29) C 0.6735(7) 0.0060(8) 0.4346(6) 0.067(4) Uani 1.00 d
C(30) C 0.7159(7) -0.0617(7) 0.4189(6) 0.055(3) Uani 1.00 d
C(31) C 0.7633(6) -0.0650(6) 0.3602(5) 0.044(3) Uani 1.00 d
C(32) C 0.8107(5) -0.0908(5) 0.1884(5) 0.036(2) Uani 1.00 d
C(33) C 0.8541(6) -0.1036(6) 0.1275(5) 0.045(3) Uani 1.00 d
C(34) C 0.8324(7) -0.1636(7) 0.0817(6) 0.058(3) Uani 1.00 d
C(35) C 0.7683(8) -0.2110(7) 0.0964(6) 0.064(4) Uani 1.00 d
C(36) C 0.7261(7) -0.2006(7) 0.1561(7) 0.062(4) Uani 1.00 d
C(37) C 0.7458(6) -0.1391(6) 0.2026(6) 0.050(3) Uani 1.00 d
C(38) C 1.1700(5) -0.0785(5) 0.3247(5) 0.039(2) Uani 1.00 d
C(39) C 1.1524(6) -0.0954(6) 0.3941(5) 0.045(3) Uani 1.00 d
C(40) C 1.1896(7) -0.1562(7) 0.4309(6) 0.060(3) Uani 1.00 d
C(41) C 1.2455(7) -0.2020(7) 0.3971(7) 0.065(4) Uani 1.00 d
C(42) C 1.2635(7) -0.1896(7) 0.3272(7) 0.064(4) Uani 1.00 d
C(43) C 1.2266(6) -0.1274(6) 0.2911(5) 0.049(3) Uani 1.00 d
C(44) C 1.1762(6) 0.0898(6) 0.3330(4) 0.039(2) Uani 1.00 d
C(45) C 1.1462(6) 0.1675(6) 0.3340(5) 0.050(3) Uani 1.00 d
C(46) C 1.1895(8) 0.2302(7) 0.3671(6) 0.062(4) Uani 1.00 d
C(47) C 1.2607(8) 0.2154(8) 0.3995(6) 0.064(4) Uani 1.00 d
C(48) C 1.2904(7) 0.1388(9) 0.3997(6) 0.065(4) Uani 1.00 d
C(49) C 1.2495(6) 0.0758(7) 0.3675(5) 0.051(3) Uani 1.00 d
C(50) C 1.1759(5) 0.0157(5) 0.1975(4) 0.036(2) Uani 1.00 d
C(51) C 1.2369(6) 0.0692(7) 0.1829(5) 0.051(3) Uani 1.00 d
C(52) C 1.2714(7) 0.0713(8) 0.1169(6) 0.064(4) Uani 1.00 d
C(53) C 1.2484(7) 0.0191(8) 0.0661(5) 0.063(3) Uani 1.00 d
C(54) C 1.1883(7) -0.0350(7) 0.0802(5) 0.054(3) Uani 1.00 d
C(55) C 1.1519(6) -0.0368(6) 0.1447(5) 0.043(3) Uani 1.00 d
H(1) H 0.9344 0.0241 0.4358 0.0496 Uiso 1.00 calc
H(2) H 0.9112 -0.0665 0.5261 0.0584 Uiso 1.00 calc
H(3) H 0.9227 -0.2052 0.5086 0.0618 Uiso 1.00 calc
H(4) H 0.9554 -0.2543 0.3977 0.0558 Uiso 1.00 calc
H(5) H 0.9243 -0.3513 0.2398 0.0651 Uiso 1.00 calc
H(6) H 0.8984 -0.2970 0.3019 0.0651 Uiso 1.00 calc
H(7) H 0.8805 -0.2703 0.2253 0.0651 Uiso 1.00 calc
H(8) H 1.0473 -0.2986 0.3466 0.0723 Uiso 1.00 calc
H(9) H 1.0707 -0.3521 0.2833 0.0723 Uiso 1.00 calc
H(10) H 1.1159 -0.2716 0.2965 0.0723 Uiso 1.00 calc
H(11) H 0.9916 -0.2257 0.1481 0.0692 Uiso 1.00 calc
H(12) H 1.0352 -0.3074 0.1602 0.0692 Uiso 1.00 calc
H(13) H 1.0815 -0.2275 0.1738 0.0692 Uiso 1.00 calc
H(14) H 0.9576 0.0564 0.0315 0.0550 Uiso 1.00 calc
H(15) H 0.9619 0.1771 -0.0295 0.0666 Uiso 1.00 calc
H(16) H 0.9760 0.3638 0.0306 0.0875 Uiso 1.00 calc
H(17) H 0.9922 0.3180 -0.0387 0.0875 Uiso 1.00 calc
H(18) H 1.0647 0.3454 0.0084 0.0875 Uiso 1.00 calc
H(19) H 1.0504 0.2908 0.1402 0.0619 Uiso 1.00 calc
H(20) H 1.0472 0.1710 0.2041 0.0538 Uiso 1.00 calc
H(21) H 0.7153 0.0119 0.1302 0.0603 Uiso 1.00 calc
H(22) H 0.6722 0.1158 0.0545 0.0732 Uiso 1.00 calc
H(23) H 0.7275 0.2426 0.0630 0.0686 Uiso 1.00 calc
H(24) H 0.8293 0.2691 0.1454 0.0654 Uiso 1.00 calc
H(25) H 0.8747 0.1667 0.2211 0.0533 Uiso 1.00 calc
H(26) H 0.7286 0.1144 0.3003 0.0595 Uiso 1.00 calc
H(27) H 0.6504 0.1210 0.4020 0.0795 Uiso 1.00 calc
H(28) H 0.6396 0.0093 0.4757 0.0792 Uiso 1.00 calc
H(29) H 0.7133 -0.1074 0.4502 0.0659 Uiso 1.00 calc
H(30) H 0.7932 -0.1137 0.3501 0.0531 Uiso 1.00 calc
H(31) H 0.9008 -0.0692 0.1171 0.0548 Uiso 1.00 calc
H(32) H 0.8620 -0.1721 0.0391 0.0712 Uiso 1.00 calc
H(33) H 0.7524 -0.2541 0.0646 0.0736 Uiso 1.00 calc
H(34) H 0.6815 -0.2373 0.1669 0.0753 Uiso 1.00 calc
H(35) H 0.7136 -0.1305 0.2445 0.0602 Uiso 1.00 calc
H(36) H 1.1121 -0.0621 0.4173 0.0552 Uiso 1.00 calc
H(37) H 1.1769 -0.1665 0.4796 0.0716 Uiso 1.00 calc
H(38) H 1.2733 -0.2452 0.4222 0.0809 Uiso 1.00 calc
H(39) H 1.3021 -0.2252 0.3035 0.0771 Uiso 1.00 calc
H(40) H 1.2400 -0.1174 0.2427 0.0602 Uiso 1.00 calc
H(41) H 1.0944 0.1784 0.3121 0.0602 Uiso 1.00 calc
H(42) H 1.1678 0.2838 0.3666 0.0734 Uiso 1.00 calc
H(43) H 1.2896 0.2577 0.4227 0.0755 Uiso 1.00 calc
H(44) H 1.3413 0.1292 0.4233 0.0773 Uiso 1.00 calc
H(45) H 1.2720 0.0222 0.3690 0.0627 Uiso 1.00 calc
H(46) H 1.2554 0.1060 0.2191 0.0588 Uiso 1.00 calc
H(47) H 1.3138 0.1112 0.1076 0.0751 Uiso 1.00 calc
H(48) H 1.2743 0.0198 0.0205 0.0754 Uiso 1.00 calc
H(49) H 1.1710 -0.0731 0.0440 0.0650 Uiso 1.00 calc
H(50) H 1.1089 -0.0749 0.1531 0.0519 Uiso 1.00 calc

loop_
_atom_site_aniso_label
_atom_site_aniso_U_11
_atom_site_aniso_U_22
_atom_site_aniso_U_33
_atom_site_aniso_U_12
_atom_site_aniso_U_13
_atom_site_aniso_U_23
Ru(1) 0.0305(3) 0.0247(3) 0.0282(3) 0.0002(3) -0.0011(2) -0.0005(3)
P(1) 0.0317(10) 0.0266(9) 0.0322(10) 0.0021(8) -0.0002(8) -0.0007(9)
P(2) 0.032(1) 0.032(1) 0.0302(10) -0.0017(8) -0.0014(8) 0.0002(8)
O(1) 0.034(3) 0.030(3) 0.027(3) 0.001(2) 0.002(2) -0.001(2)
O(2) 0.069(5) 0.041(4) 0.064(5) 0.007(3) -0.001(4) -0.018(3)
O(3) 0.053(4) 0.035(3) 0.030(3) -0.001(3) 0.000(3) 0.001(2)
C(1) 0.031(4) 0.033(4) 0.030(4) -0.003(3) 0.001(3) 0.000(3)
C(2) 0.047(5) 0.043(5) 0.033(4) -0.005(4) -0.002(4) -0.006(4)
C(3) 0.064(6) 0.061(6) 0.024(4) -0.007(5) 0.008(4) -0.007(4)
C(4) 0.072(7) 0.056(6) 0.031(5) -0.008(5) 0.005(5) 0.007(4)
C(5) 0.064(6) 0.036(5) 0.041(5) -0.006(4) 0.003(5) 0.004(4)
C(6) 0.035(4) 0.034(4) 0.032(4) 0.001(3) -0.001(3) -0.003(3)
C(7) 0.026(4) 0.030(4) 0.034(4) -0.002(3) 0.000(3) 0.000(3)
C(8) 0.042(5) 0.029(4) 0.041(5) 0.002(3) 0.000(4) -0.001(3)
C(9) 0.057(6) 0.045(5) 0.066(7) -0.007(5) -0.006(5) -0.009(5)
C(10) 0.069(7) 0.044(6) 0.068(7) 0.019(5) -0.009(6) -0.005(5)
C(11) 0.080(8) 0.040(5) 0.050(6) 0.011(5) 0.018(5) -0.011(4)
C(12) 0.043(5) 0.030(4) 0.042(5) 0.002(4) -0.003(4) -0.001(4)
C(13) 0.035(4) 0.038(4) 0.033(4) -0.001(3) 0.002(3) 0.008(3)
C(14) 0.063(6) 0.043(5) 0.031(5) -0.004(4) 0.004(4) -0.001(4)
C(15) 0.079(8) 0.062(7) 0.030(5) -0.006(6) -0.001(5) 0.011(5)
C(16) 0.054(6) 0.051(6) 0.039(5) -0.003(5) 0.003(4) 0.010(4)
C(17) 0.11(1) 0.059(7) 0.049(7) -0.010(7) 0.008(7) 0.021(6)
C(18) 0.051(6) 0.042(5) 0.058(6) -0.013(4) -0.008(5) 0.006(5)
C(19) 0.057(6) 0.043(5) 0.036(5) -0.008(4) -0.013(4) 0.009(4)
C(20) 0.038(5) 0.036(4) 0.035(5) 0.007(4) 0.005(4) 0.004(4)
C(21) 0.057(6) 0.046(5) 0.050(6) 0.008(5) -0.016(5) -0.003(4)
C(22) 0.058(7) 0.074(8) 0.051(6) 0.022(6) -0.013(5) -0.002(6)
C(23) 0.069(8) 0.058(6) 0.047(6) 0.027(6) 0.012(5) 0.019(5)
C(24) 0.053(6) 0.046(5) 0.063(7) 0.013(5) 0.012(5) 0.017(5)
C(25) 0.044(5) 0.040(5) 0.049(5) 0.004(4) -0.001(4) 0.002(4)
C(26) 0.032(4) 0.037(4) 0.034(4) 0.000(4) 0.001(3) -0.004(4)
C(27) 0.054(6) 0.042(5) 0.053(6) 0.010(4) 0.016(5) 0.004(4)
C(28) 0.074(8) 0.057(7) 0.075(8) 0.015(6) 0.028(7) -0.005(6)
C(29) 0.075(8) 0.075(8) 0.053(6) 0.012(7) 0.027(5) 0.001(6)
C(30) 0.061(7) 0.055(6) 0.050(6) 0.002(5) 0.014(5) 0.009(5)
C(31) 0.042(5) 0.039(5) 0.051(6) 0.003(4) 0.004(4) 0.001(4)
C(32) 0.037(5) 0.032(4) 0.039(5) 0.002(3) -0.009(4) -0.002(4)
C(33) 0.043(5) 0.047(5) 0.044(5) 0.001(4) -0.005(4) -0.008(4)
C(34) 0.065(7) 0.057(6) 0.053(6) 0.007(5) -0.008(5) -0.022(5)
C(35) 0.077(8) 0.056(7) 0.058(7) 0.000(6) -0.018(6) -0.021(6)
C(36) 0.061(7) 0.049(6) 0.077(8) -0.020(5) -0.018(6) -0.002(6)
C(37) 0.051(6) 0.042(5) 0.057(6) -0.009(4) -0.005(5) -0.002(5)
C(38) 0.028(4) 0.045(5) 0.043(5) 0.002(4) -0.005(4) -0.003(4)
C(39) 0.040(5) 0.053(6) 0.042(5) 0.003(4) -0.005(4) 0.008(4)
C(40) 0.059(7) 0.062(7) 0.059(7) 0.008(6) -0.013(5) 0.019(6)
C(41) 0.060(7) 0.058(7) 0.078(9) 0.012(6) -0.028(6) 0.021(6)
C(42) 0.052(7) 0.061(7) 0.079(8) 0.016(5) -0.007(6) -0.005(6)
C(43) 0.042(5) 0.059(6) 0.046(6) 0.007(5) -0.003(4) 0.001(5)
C(44) 0.041(5) 0.048(5) 0.028(4) -0.011(4) 0.005(4) -0.006(4)
C(45) 0.048(6) 0.053(6) 0.049(6) -0.010(5) 0.003(5) -0.009(5)
C(46) 0.075(8) 0.049(6) 0.064(7) -0.017(6) 0.015(6) -0.019(5)
C(47) 0.060(7) 0.086(9) 0.048(6) -0.041(7) 0.001(5) -0.019(6)
C(48) 0.050(6) 0.097(10) 0.048(6) -0.029(6) -0.011(5) -0.002(6)
C(49) 0.049(6) 0.059(6) 0.045(5) -0.014(5) -0.008(4) 0.003(5)
C(50) 0.035(4) 0.042(5) 0.033(4) 0.001(4) 0.002(3) -0.002(4)
C(51) 0.050(6) 0.062(6) 0.039(5) -0.019(5) 0.006(4) -0.009(5)
C(52) 0.066(7) 0.076(8) 0.051(6) -0.023(6) 0.018(5) 0.000(6)
C(53) 0.064(7) 0.084(8) 0.041(5) -0.015(6) 0.013(5) -0.003(6)
C(54) 0.058(6) 0.064(7) 0.041(5) -0.004(5) 0.003(5) -0.014(5)
C(55) 0.038(5) 0.048(5) 0.043(5) -0.005(4) 0.001(4) -0.005(4)

loop_
_atom_type_symbol
_atom_type_description
_atom_type_scat_dispersion_real
_atom_type_scat_dispersion_imag
_atom_type_scat_source
C C 0.003 0.002
;International Tables for Crystallography
(1992, Vol. C, Tables 4.2.6.8 and 6.1.1.1)
;
H H 0.000 0.000
;International Tables for Crystallography
(1992, Vol. C, Table 6.1.1.2)
;
O O 0.011 0.006
;International Tables for Crystallography
(1992, Vol. C, Tables 4.2.6.8 and 6.1.1.1)
;
Ru Ru -1.259 0.836
;International Tables for Crystallography
(1992, Vol. C, Tables 4.2.6.8 and 6.1.1.1)
;
P P 0.102 0.094
;International Tables for Crystallography
(1992, Vol. C, Tables 4.2.6.8 and 6.1.1.1)
;

loop_
_geom_angle_atom_site_label_1
_geom_angle_atom_site_label_2
_geom_angle_atom_site_label_3
_geom_angle
_geom_angle_publ_flag
P(1) Ru(1) P(2) 172.20(7) yes
P(1) Ru(1) O(1) 91.4(2) yes
P(1) Ru(1) O(3) 82.6(2) yes
P(1) Ru(1) C(1) 90.9(2) yes
P(1) Ru(1) C(12) 89.4(3) yes
P(2) Ru(1) O(1) 84.6(2) yes
P(2) Ru(1) O(3) 90.2(2) yes
P(2) Ru(1) C(1) 94.8(2) yes
P(2) Ru(1) C(12) 95.8(3) yes
O(1) Ru(1) O(3) 82.8(2) yes
O(1) Ru(1) C(1) 77.9(3) yes
O(1) Ru(1) C(12) 168.7(3) yes
O(3) Ru(1) C(1) 159.4(3) yes
O(3) Ru(1) C(12) 108.5(3) yes
C(1) Ru(1) C(12) 90.9(4) yes
Ru(1) P(1) C(20) 115.3(3) yes
Ru(1) P(1) C(26) 115.5(3) yes
Ru(1) P(1) C(32) 114.1(3) yes
C(20) P(1) C(26) 104.1(4) yes
C(20) P(1) C(32) 100.3(4) yes
C(26) P(1) C(32) 105.8(4) yes
Ru(1) P(2) C(38) 114.8(3) yes
Ru(1) P(2) C(44) 121.8(3) yes
Ru(1) P(2) C(50) 111.8(3) yes
C(38) P(2) C(44) 100.0(4) yes
C(38) P(2) C(50) 103.8(4) yes
C(44) P(2) C(50) 102.4(4) yes
Ru(1) O(1) C(7) 116.9(5) yes
Ru(1) O(3) C(13) 132.5(5) yes
Ru(1) C(1) C(2) 129.6(6) yes
Ru(1) C(1) C(6) 114.2(6) yes
C(2) C(1) C(6) 116.1(7) yes
C(1) C(2) C(3) 121.4(8) yes
C(2) C(3) C(4) 121.4(8) yes
C(3) C(4) C(5) 119.4(9) yes
C(4) C(5) C(6) 120.9(9) yes
C(1) C(6) C(5) 120.8(8) yes
C(1) C(6) C(7) 114.1(7) yes
C(5) C(6) C(7) 125.1(8) yes
O(1) C(7) C(6) 116.9(7) yes
O(1) C(7) C(8) 117.1(7) yes
C(6) C(7) C(8) 126.0(7) yes
C(7) C(8) C(9) 108.5(7) yes
C(7) C(8) C(10) 111.0(7) yes
C(7) C(8) C(11) 110.3(7) yes
C(9) C(8) C(10) 110.1(8) yes
C(9) C(8) C(11) 107.8(8) yes
C(10) C(8) C(11) 109.0(8) yes
Ru(1) C(12) O(2) 173.7(8) yes
O(3) C(13) C(14) 119.0(8) yes
O(3) C(13) C(19) 124.3(8) yes
C(14) C(13) C(19) 116.7(8) yes
C(13) C(14) C(15) 120.5(9) yes
C(14) C(15) C(16) 123.0(9) yes
C(15) C(16) C(17) 122.7(9) yes
C(15) C(16) C(18) 116.3(9) yes
C(17) C(16) C(18) 121.0(10) yes
C(16) C(18) C(19) 122.6(9) yes
C(13) C(19) C(18) 120.9(8) yes
P(1) C(20) C(21) 121.5(7) yes
P(1) C(20) C(25) 119.9(7) yes
C(21) C(20) C(25) 118.6(8) yes
C(20) C(21) C(22) 120.1(10) yes
C(21) C(22) C(23) 121(1) yes
C(22) C(23) C(24) 119.6(9) yes
C(23) C(24) C(25) 120.0(10) yes
C(20) C(25) C(24) 120.4(9) yes
P(1) C(26) C(27) 120.6(7) yes
P(1) C(26) C(31) 121.1(7) yes
C(27) C(26) C(31) 118.1(8) yes
C(26) C(27) C(28) 120.2(9) yes
C(27) C(28) C(29) 120(1) yes
C(28) C(29) C(30) 119.4(9) yes
C(29) C(30) C(31) 120.6(10) yes
C(26) C(31) C(30) 121.1(9) yes
P(1) C(32) C(33) 116.6(7) yes
P(1) C(32) C(37) 124.0(7) yes
C(33) C(32) C(37) 119.1(8) yes
C(32) C(33) C(34) 120.8(10) yes
C(33) C(34) C(35) 119(1) yes
C(34) C(35) C(36) 120(1) yes
C(35) C(36) C(37) 120(1) yes
C(32) C(37) C(36) 118(1) yes
P(2) C(38) C(39) 119.5(7) yes
P(2) C(38) C(43) 122.5(7) yes
C(39) C(38) C(43) 117.8(9) yes
C(38) C(39) C(40) 122.7(10) yes
C(39) C(40) C(41) 118(1) yes
C(40) C(41) C(42) 121.7(10) yes
C(41) C(42) C(43) 119(1) yes
C(38) C(43) C(42) 119.9(10) yes
P(2) C(44) C(45) 121.3(7) yes
P(2) C(44) C(49) 121.3(8) yes
C(45) C(44) C(49) 117.2(9) yes
C(44) C(45) C(46) 121(1) yes
C(45) C(46) C(47) 120(1) yes
C(46) C(47) C(48) 119.0(10) yes
C(47) C(48) C(49) 122(1) yes
C(44) C(49) C(48) 119(1) yes
P(2) C(50) C(51) 123.4(7) yes
P(2) C(50) C(55) 118.9(7) yes
C(51) C(50) C(55) 117.6(8) yes
C(50) C(51) C(52) 120.4(9) yes
C(51) C(52) C(53) 121(1) yes
C(52) C(53) C(54) 118.7(9) yes
C(53) C(54) C(55) 120.9(9) yes
C(50) C(55) C(54) 120.9(9) yes

loop_
_geom_bond_atom_site_label_1
_geom_bond_atom_site_label_2
_geom_bond_distance
_geom_bond_publ_flag
Ru(1) P(1) 2.363(2) yes
Ru(1) P(2) 2.409(2) yes
Ru(1) O(1) 2.125(5) yes
Ru(1) O(3) 2.134(6) yes
Ru(1) C(1) 2.033(8) yes
Ru(1) C(12) 1.817(9) yes
P(1) C(20) 1.839(9) yes
P(1) C(26) 1.837(8) yes
P(1) C(32) 1.845(8) yes
P(2) C(38) 1.832(9) yes
P(2) C(44) 1.831(9) yes
P(2) C(50) 1.839(8) yes
O(1) C(7) 1.245(9) yes
O(2) C(12) 1.15(1) yes
O(3) C(13) 1.317(10) yes
C(1) C(2) 1.42(1) yes
C(1) C(6) 1.43(1) yes
C(2) C(3) 1.38(1) yes
C(3) C(4) 1.39(1) yes
C(4) C(5) 1.36(1) yes
C(5) C(6) 1.41(1) yes
C(6) C(7) 1.46(1) yes
C(7) C(8) 1.53(1) yes
C(8) C(9) 1.52(1) yes
C(8) C(10) 1.52(1) yes
C(8) C(11) 1.51(1) yes
C(13) C(14) 1.40(1) yes
C(13) C(19) 1.38(1) yes
C(14) C(15) 1.39(1) yes
C(15) C(16) 1.36(1) yes
C(16) C(17) 1.51(1) yes
C(16) C(18) 1.37(1) yes
C(18) C(19) 1.39(1) yes
C(20) C(21) 1.38(1) yes
C(20) C(25) 1.38(1) yes
C(21) C(22) 1.38(1) yes
C(22) C(23) 1.36(2) yes
C(23) C(24) 1.36(2) yes
C(24) C(25) 1.40(1) yes
C(26) C(27) 1.37(1) yes
C(26) C(31) 1.39(1) yes
C(27) C(28) 1.39(1) yes
C(28) C(29) 1.37(2) yes
C(29) C(30) 1.36(2) yes
C(30) C(31) 1.37(1) yes
C(32) C(33) 1.38(1) yes
C(32) C(37) 1.36(1) yes
C(33) C(34) 1.37(1) yes
C(34) C(35) 1.35(2) yes
C(35) C(36) 1.35(2) yes
C(36) C(37) 1.39(1) yes
C(38) C(39) 1.39(1) yes
C(38) C(43) 1.40(1) yes
C(39) C(40) 1.37(1) yes
C(40) C(41) 1.36(2) yes
C(41) C(42) 1.38(2) yes
C(42) C(43) 1.38(1) yes
C(44) C(45) 1.38(1) yes
C(44) C(49) 1.39(1) yes
C(45) C(46) 1.41(1) yes
C(46) C(47) 1.34(2) yes
C(47) C(48) 1.36(2) yes
C(48) C(49) 1.39(1) yes
C(50) C(51) 1.37(1) yes
C(50) C(55) 1.39(1) yes
C(51) C(52) 1.39(1) yes
C(52) C(53) 1.35(2) yes
C(53) C(54) 1.36(1) yes
C(54) C(55) 1.37(1) yes

loop_
_geom_torsion_atom_site_label_1
_geom_torsion_atom_site_label_2
_geom_torsion_atom_site_label_3
_geom_torsion_atom_site_label_4
_geom_torsion
_geom_torsion_publ_flag
Ru(1) P(1) C(20) C(21) 146.2(7) yes
Ru(1) P(1) C(20) C(25) -33.5(8) yes
Ru(1) P(1) C(26) C(27) 103.4(8) yes
Ru(1) P(1) C(26) C(31) -70.7(8) yes
Ru(1) P(1) C(32) C(33) -53.6(8) yes
Ru(1) P(1) C(32) C(37) 133.0(8) yes
Ru(1) P(2) C(38) C(39) -65.4(8) yes
Ru(1) P(2) C(38) C(43) 119.5(8) yes
Ru(1) P(2) C(44) C(45) -34.3(9) yes
Ru(1) P(2) C(44) C(49) 150.1(7) yes
Ru(1) P(2) C(50) C(51) 132.3(8) yes
Ru(1) P(2) C(50) C(55) -47.6(8) yes
Ru(1) O(1) C(7) C(6) -0.2(9) yes
Ru(1) O(1) C(7) C(8) 178.5(5) yes
Ru(1) O(3) C(13) C(14) -158.0(7) yes
Ru(1) O(3) C(13) C(19) 20(1) yes
Ru(1) C(1) C(2) C(3) 177.5(7) yes
Ru(1) C(1) C(6) C(5) -177.0(7) yes
Ru(1) C(1) C(6) C(7) 3.2(9) yes
P(1) Ru(1) P(2) C(38) -104.8(6) yes
P(1) Ru(1) P(2) C(44) 134.4(6) yes
P(1) Ru(1) P(2) C(50) 13.0(7) yes
P(1) Ru(1) O(1) C(7) -89.1(5) yes
P(1) Ru(1) O(3) C(13) 100.3(7) yes
P(1) Ru(1) C(1) C(2) -88.1(8) yes
P(1) Ru(1) C(1) C(6) 88.8(6) yes
P(1) Ru(1) C(12) O(2) 74(7) yes
P(1) C(20) C(21) C(22) -178.8(8) yes
P(1) C(20) C(25) C(24) 178.6(7) yes
P(1) C(26) C(27) C(28) -174.1(9) yes
P(1) C(26) C(31) C(30) 175.0(8) yes
P(1) C(32) C(33) C(34) -173.4(8) yes
P(1) C(32) C(37) C(36) 174.3(8) yes
P(2) Ru(1) P(1) C(20) -66.4(7) yes
P(2) Ru(1) P(1) C(26) 171.9(6) yes
P(2) Ru(1) P(1) C(32) 48.9(7) yes
P(2) Ru(1) O(1) C(7) 97.6(5) yes
P(2) Ru(1) O(3) C(13) -82.7(7) yes
P(2) Ru(1) C(1) C(2) 97.2(8) yes
P(2) Ru(1) C(1) C(6) -85.9(6) yes
P(2) Ru(1) C(12) O(2) -111(7) yes
P(2) C(38) C(39) C(40) -173.7(8) yes
P(2) C(38) C(43) C(42) 174.7(8) yes
P(2) C(44) C(45) C(46) -174.1(8) yes
P(2) C(44) C(49) C(48) 174.3(8) yes
P(2) C(50) C(51) C(52) -178.4(9) yes
P(2) C(50) C(55) C(54) -180.0(8) yes
O(1) Ru(1) P(1) C(20) -126.0(3) yes
O(1) Ru(1) P(1) C(26) 112.4(3) yes
O(1) Ru(1) P(1) C(32) -10.6(3) yes
O(1) Ru(1) P(2) C(38) -44.9(4) yes
O(1) Ru(1) P(2) C(44) -165.7(4) yes
O(1) Ru(1) P(2) C(50) 73.0(3) yes
O(1) Ru(1) O(3) C(13) -167.3(8) yes
O(1) Ru(1) C(1) C(2) -179.3(8) yes
O(1) Ru(1) C(1) C(6) -2.5(6) yes
O(1) Ru(1) C(12) O(2) -20(8) yes
O(1) C(7) C(6) C(1) -1(1) yes
O(1) C(7) C(6) C(5) 178.2(8) yes
O(1) C(7) C(8) C(9) -113.1(9) yes
O(1) C(7) C(8) C(10) 125.7(9) yes
O(1) C(7) C(8) C(11) 4(1) yes
O(2) C(12) Ru(1) O(3) 156(7) yes
O(2) C(12) Ru(1) C(1) -16(7) yes
O(3) Ru(1) P(1) C(20) -43.4(3) yes
O(3) Ru(1) P(1) C(26) -165.1(4) yes
O(3) Ru(1) P(1) C(32) 71.9(4) yes
O(3) Ru(1) P(2) C(38) -127.6(4) yes
O(3) Ru(1) P(2) C(44) 111.6(4) yes
O(3) Ru(1) P(2) C(50) -9.7(3) yes
O(3) Ru(1) O(1) C(7) -171.5(6) yes
O(3) Ru(1) C(1) C(2) -159.3(7) yes
O(3) Ru(1) C(1) C(6) 17(1) yes
O(3) C(13) C(14) C(15) 175.5(9) yes
O(3) C(13) C(19) C(18) -175.8(9) yes
C(1) Ru(1) P(1) C(20) 156.2(4) yes
C(1) Ru(1) P(1) C(26) 34.5(4) yes
C(1) Ru(1) P(1) C(32) -88.5(4) yes
C(1) Ru(1) P(2) C(38) 32.4(4) yes
C(1) Ru(1) P(2) C(44) -88.4(4) yes
C(1) Ru(1) P(2) C(50) 150.3(4) yes
C(1) Ru(1) O(1) C(7) 1.5(6) yes
C(1) Ru(1) O(3) C(13) 173.0(8) yes
C(1) C(2) C(3) C(4) 0(1) yes
C(1) C(6) C(5) C(4) -1(1) yes
C(1) C(6) C(7) C(8) 179.5(8) yes
C(2) C(1) Ru(1) C(12) 1.3(8) yes
C(2) C(1) C(6) C(5) 0(1) yes
C(2) C(1) C(6) C(7) -179.5(7) yes
C(2) C(3) C(4) C(5) 0(1) yes
C(3) C(2) C(1) C(6) 0(1) yes
C(3) C(4) C(5) C(6) 0(1) yes
C(4) C(5) C(6) C(7) 178.7(9) yes
C(5) C(6) C(7) C(8) 0(1) yes
C(6) C(1) Ru(1) C(12) 178.2(7) yes
C(6) C(7) C(8) C(9) 65(1) yes
C(6) C(7) C(8) C(10) -55(1) yes
C(6) C(7) C(8) C(11) -176.7(8) yes
C(7) O(1) Ru(1) C(12) 4(1) yes
C(12) Ru(1) P(1) C(20) 65.3(4) yes
C(12) Ru(1) P(1) C(26) -56.4(4) yes
C(12) Ru(1) P(1) C(32) -179.4(4) yes
C(12) Ru(1) P(2) C(38) 123.8(4) yes
C(12) Ru(1) P(2) C(44) 3.0(4) yes
C(12) Ru(1) P(2) C(50) -118.4(4) yes
C(12) Ru(1) O(3) C(13) 13.5(8) yes
C(13) C(14) C(15) C(16) 2(1) yes
C(13) C(19) C(18) C(16) -1(1) yes
C(14) C(13) C(19) C(18) 3(1) yes
C(14) C(15) C(16) C(17) -178(1) yes
C(14) C(15) C(16) C(18) 0(1) yes
C(15) C(14) C(13) C(19) -3(1) yes
C(15) C(16) C(18) C(19) 0(1) yes
C(17) C(16) C(18) C(19) 177(1) yes
C(20) P(1) C(26) C(27) -24.1(9) yes
C(20) P(1) C(26) C(31) 161.8(7) yes
C(20) P(1) C(32) C(33) 70.3(7) yes
C(20) P(1) C(32) C(37) -103.1(8) yes
C(20) C(21) C(22) C(23) 0(1) yes
C(20) C(25) C(24) C(23) 0(1) yes
C(21) C(20) P(1) C(26) -86.2(8) yes
C(21) C(20) P(1) C(32) 23.2(8) yes
C(21) C(20) C(25) C(24) -1(1) yes
C(21) C(22) C(23) C(24) 0(1) yes
C(22) C(21) C(20) C(25) 0(1) yes
C(22) C(23) C(24) C(25) 0(1) yes
C(25) C(20) P(1) C(26) 94.1(8) yes
C(25) C(20) P(1) C(32) -156.5(8) yes
C(26) P(1) C(32) C(33) 178.3(7) yes
C(26) P(1) C(32) C(37) 4.8(9) yes
C(26) C(27) C(28) C(29) -1(1) yes
C(26) C(31) C(30) C(29) 0(1) yes
C(27) C(26) P(1) C(32) -129.3(8) yes
C(27) C(26) C(31) C(30) 0(1) yes
C(27) C(28) C(29) C(30) 1(2) yes
C(28) C(27) C(26) C(31) 0(1) yes
C(28) C(29) C(30) C(31) 0(2) yes
C(31) C(26) P(1) C(32) 56.6(8) yes
C(32) C(33) C(34) C(35) 0(1) yes
C(32) C(37) C(36) C(35) -2(1) yes
C(33) C(32) C(37) C(36) 0(1) yes
C(33) C(34) C(35) C(36) 0(1) yes
C(34) C(33) C(32) C(37) 0(1) yes
C(34) C(35) C(36) C(37) 2(1) yes
C(38) P(2) C(44) C(45) -161.9(8) yes
C(38) P(2) C(44) C(49) 22.5(8) yes
C(38) P(2) C(50) C(51) -103.4(9) yes
C(38) P(2) C(50) C(55) 76.6(8) yes
C(38) C(39) C(40) C(41) 0(1) yes
C(38) C(43) C(42) C(41) -1(1) yes
C(39) C(38) P(2) C(44) 66.7(8) yes
C(39) C(38) P(2) C(50) 172.3(7) yes
C(39) C(38) C(43) C(42) 0(1) yes
C(39) C(40) C(41) C(42) -1(1) yes
C(40) C(39) C(38) C(43) 1(1) yes
C(40) C(41) C(42) C(43) 2(1) yes
C(43) C(38) P(2) C(44) -108.4(8) yes
C(43) C(38) P(2) C(50) -2.8(9) yes
C(44) P(2) C(50) C(51) 0.3(9) yes
C(44) P(2) C(50) C(55) -179.7(7) yes
C(44) C(45) C(46) C(47) -1(1) yes
C(44) C(49) C(48) C(47) 0(1) yes
C(45) C(44) P(2) C(50) 91.4(8) yes
C(45) C(44) C(49) C(48) -1(1) yes
C(45) C(46) C(47) C(48) 0(1) yes
C(46) C(45) C(44) C(49) 1(1) yes
C(46) C(47) C(48) C(49) 0(1) yes
C(49) C(44) P(2) C(50) -84.2(8) yes
C(50) C(51) C(52) C(53) -2(1) yes
C(50) C(55) C(54) C(53) 0(1) yes
C(51) C(50) C(55) C(54) 0(1) yes
C(51) C(52) C(53) C(54) 1(2) yes
C(52) C(51) C(50) C(55) 1(1) yes
C(52) C(53) C(54) C(55) 0(1) yes
C(52) C(53) C(54) C(55) 0(1) yes
